data_1507035
loop_
_publ_author_name
'Giovannoni, J\'er\^ome'
'Didierjean, Claude'
'Durand, Philippe'
'Marraud, Michel'
'Aubry, Andr\'e'
'Renaut, Patrice'
'Martinez, Jean'
'Amblard, Muriel'

_publ_section_title
;
 Synthesis and structure of symmetrical bicyclic hexapeptides bridged by
 metathesis reaction.
;
_journal_issue 20
_journal_name_full 'Organic letters'
_journal_page_first 3449
_journal_page_last 3452
_journal_paper_doi 10.1021/ol0487940
_journal_volume 6
_journal_year 2004
_chemical_absolute_configuration syn
_chemical_compound_source 'synthesis as described'
_chemical_formula_moiety 'C36 H42 N6 O6, 5H2O'
_chemical_formula_sum 'C36 H52 N6 O11'
_chemical_formula_weight 744.84
_chemical_name_systematic
; 
(20E,1S,4R,7S,10S,13R,16S)-4,13-dibenzyl-7,8,16,17-
di(propane-1,3-diyl)-2,5,8,11,14,17-hexaaza-
bicyclo[8.8.4]docos-20-ene-3,6,9,12,15,18-hexaone
;
_space_group_IT_number 18
_symmetry_cell_setting orthorhombic
_symmetry_Int_Tables_number 18
_symmetry_space_group_name_Hall 'P 2 2ab'
_symmetry_space_group_name_H-M 'P 21 21 2'
_atom_sites_solution_hydrogens geom
_atom_sites_solution_primary direct
_atom_sites_solution_secondary difmap
_audit_creation_date 2004-03-05T14:43:40-00:00
_audit_creation_method 'WinGX routine CIF_UPDATE'
_cell_angle_alpha 90
_cell_angle_beta 90
_cell_angle_gamma 90
_cell_formula_units_Z 2
_cell_length_a 13.4080(10)
_cell_length_b 15.8690(10)
_cell_length_c 9.5910(10)
_cell_measurement_reflns_used 25
_cell_measurement_temperature 293(2)
_cell_measurement_theta_max 28.76
_cell_measurement_theta_min 7.95
_cell_measurement_wavelength 1.5406
_cell_volume 2040.7(3)
_computing_cell_refinement 'CAD-4 software (Enraf-Nonius, 1989)'
_computing_data_collection 'CAD-4 software (Enraf-Nonius, 1989)'
_computing_data_reduction 'XCAD4 (Harms & Wocadlo, 1995)'
_computing_molecular_graphics 'WebLab ViewerPro 3.5 (MSI, 1999)'
_computing_publication_material 'WinGX publication routines (Farrugia, 1999)'
_computing_structure_refinement 'SHELXL-97 (Sheldrick, 1997)'
_computing_structure_solution 'SIR_92 (Altomare et al., 1994)'
_diffrn_ambient_temperature 293(2)
_diffrn_measured_fraction_theta_full 0.972
_diffrn_measured_fraction_theta_max 0.972
_diffrn_measurement_device '\k-geometry diffractometer'
_diffrn_measurement_device_type 'Nonius Mach3 diffractometer'
_diffrn_measurement_method 'non-profiled omega/2theta scans'
_diffrn_radiation_monochromator graphite
_diffrn_radiation_probe x-ray
_diffrn_radiation_source 'Nonius FR591 rotating Cu anode'
_diffrn_radiation_type CuK\a
_diffrn_radiation_wavelength 1.5418
_diffrn_reflns_av_R_equivalents 0
_diffrn_reflns_av_unetI/netI 0.0085
_diffrn_reflns_limit_h_max 16
_diffrn_reflns_limit_h_min 0
_diffrn_reflns_limit_k_max 19
_diffrn_reflns_limit_k_min 0
_diffrn_reflns_limit_l_max 11
_diffrn_reflns_limit_l_min 0
_diffrn_reflns_number 2148
_diffrn_reflns_theta_full 69.51
_diffrn_reflns_theta_max 69.51
_diffrn_reflns_theta_min 4.31
_diffrn_standards_decay_% 3
_diffrn_standards_interval_time 60
_diffrn_standards_number 2
_exptl_absorpt_coefficient_mu 0.75
_exptl_absorpt_correction_type none
_exptl_crystal_colour colorless
_exptl_crystal_density_diffrn 1.212
_exptl_crystal_density_method 'not measured'
_exptl_crystal_description prism
_exptl_crystal_F_000 796
_exptl_crystal_size_max 0.2
_exptl_crystal_size_mid 0.2
_exptl_crystal_size_min 0.1
_refine_diff_density_max 0.964
_refine_diff_density_min -0.358
_refine_diff_density_rms 0.08
_refine_ls_abs_structure_details
;
The absolute conformation was not determined 
from the diffraction experiment since it was known 
from the synthetic experiment.
;
_refine_ls_abs_structure_Flack 0.0(5)
_refine_ls_extinction_method none
_refine_ls_goodness_of_fit_ref 1.083
_refine_ls_hydrogen_treatment mixed
_refine_ls_matrix_type full
_refine_ls_number_parameters 252
_refine_ls_number_reflns 2148
_refine_ls_number_restraints 15
_refine_ls_restrained_S_all 1.22
_refine_ls_R_factor_all 0.0615
_refine_ls_R_factor_gt 0.0589
_refine_ls_shift/su_max 0.004
_refine_ls_shift/su_mean 0.001
_refine_ls_structure_factor_coef Fsqd
_refine_ls_weighting_details 'calc w=1/[\s^2^(Fo^2^)+(0.1231P)^2^+0.6136P] where P=(Fo^2^+2Fc^2^)/3'
_refine_ls_weighting_scheme calc
_refine_ls_wR_factor_gt 0.1676
_refine_ls_wR_factor_ref 0.1731
_reflns_number_gt 2021
_reflns_number_total 2148
_reflns_threshold_expression >2sigma(I)
_cod_data_source_file ol0487940si20040624_093911.cif
_cod_data_source_block shelxl
_cod_database_code 1507035

loop_
_symmetry_equiv_pos_as_xyz
'x, y, z'
'-x, -y, z'
'x+1/2, -y+1/2, -z'
'-x+1/2, y+1/2, -z'

loop_
_atom_site_label
_atom_site_type_symbol
_atom_site_fract_x
_atom_site_fract_y
_atom_site_fract_z
_atom_site_U_iso_or_equiv
_atom_site_adp_type
_atom_site_occupancy
_atom_site_symmetry_multiplicity
_atom_site_calc_flag
_atom_site_refinement_flags
_atom_site_disorder_assembly
_atom_site_disorder_group
N1 N 0.6613(2) 0.84210(18) 0.8143(3) 0.0371(7) Uani 1 1 d . . .
C1 C 0.6099(3) 0.7698(2) 0.7497(4) 0.0388(8) Uani 1 1 d . . .
H1A H 0.617 0.7716 0.648 0.05 Uiso 1 1 calc R . .
C2 C 0.6657(3) 0.6931(2) 0.8101(5) 0.0483(10) Uani 1 1 d . . .
H2A H 0.6321 0.6717 0.8923 0.063 Uiso 1 1 calc R . .
H2B H 0.6706 0.6483 0.7417 0.063 Uiso 1 1 calc R . .
C3 C 0.7683(3) 0.7271(2) 0.8470(5) 0.0497(10) Uani 1 1 d . . .
H3A H 0.8112 0.7288 0.7656 0.065 Uiso 1 1 calc R . .
H3B H 0.7997 0.6929 0.9184 0.065 Uiso 1 1 calc R . .
C4 C 0.7466(3) 0.8161(2) 0.9009(5) 0.0494(10) Uani 1 1 d . . .
H4A H 0.7292 0.8154 0.999 0.064 Uiso 1 1 calc R . .
H4B H 0.8034 0.8531 0.8871 0.064 Uiso 1 1 calc R . .
C5 C 0.4996(3) 0.7695(2) 0.7907(3) 0.0351(7) Uani 1 1 d . . .
O1 O 0.47339(19) 0.7617(2) 0.9135(3) 0.0519(8) Uani 1 1 d . . .
N2 N 0.4332(2) 0.77842(18) 0.6885(3) 0.0348(7) Uani 1 1 d D . .
H2 H 0.4535 0.7842 0.604 0.045 Uiso 1 1 calc RD . .
C6 C 0.3270(3) 0.7786(2) 0.7177(4) 0.0359(8) Uani 1 1 d . . .
H6A H 0.3159 0.7355 0.7892 0.047 Uiso 1 1 calc R . .
C7 C 0.2680(3) 0.7505(2) 0.5889(4) 0.0405(8) Uani 1 1 d . . .
H7A H 0.1975 0.7599 0.6053 0.053 Uiso 1 1 calc R . .
H7B H 0.2878 0.7847 0.5098 0.053 Uiso 1 1 calc R . .
C8 C 0.2845(3) 0.6592(2) 0.5546(4) 0.0424(9) Uani 1 1 d . . .
C9 C 0.2321(3) 0.5962(3) 0.6251(6) 0.0574(11) Uani 1 1 d . . .
H9A H 0.1854 0.6113 0.6924 0.075 Uiso 1 1 calc R . .
C10 C 0.2479(4) 0.5131(3) 0.5972(7) 0.0732(15) Uani 1 1 d . . .
H10A H 0.2126 0.4723 0.6463 0.095 Uiso 1 1 calc R . .
C11 C 0.3149(5) 0.4890(3) 0.4982(7) 0.0828(19) Uani 1 1 d . . .
H11A H 0.3246 0.4321 0.4791 0.108 Uiso 1 1 calc R . .
C12 C 0.3691(5) 0.5501(4) 0.4252(7) 0.0768(16) Uani 1 1 d . . .
H12A H 0.415 0.5342 0.3575 0.1 Uiso 1 1 calc R . .
C13 C 0.3538(4) 0.6340(3) 0.4546(5) 0.0589(12) Uani 1 1 d . . .
H13A H 0.3903 0.6747 0.4069 0.077 Uiso 1 1 calc R . .
C14 C 0.2873(3) 0.8615(2) 0.7782(4) 0.0377(8) Uani 1 1 d . . .
O2 O 0.2025(2) 0.86323(18) 0.8261(4) 0.0571(9) Uani 1 1 d . . .
N3 N 0.3468(2) 0.92851(18) 0.7794(4) 0.0387(7) Uani 1 1 d D B .
H3 H 0.403 0.9263 0.7365 0.05 Uiso 1 1 calc RD . .
C15 C 0.3187(3) 1.0057(2) 0.8518(4) 0.0396(8) Uani 1 1 d . . .
H15A H 0.2459 1.0113 0.8507 0.052 Uiso 1 1 calc R A 1
C16 C 0.3556(3) 1.0034(3) 1.0065(4) 0.0489(10) Uani 0.42(3) 1 d P B 1
H16A H 0.3155 1.0415 1.0621 0.064 Uiso 0.42(3) 1 calc PR B 1
H16B H 0.347 0.947 1.0435 0.064 Uiso 0.42(3) 1 calc PR B 1
C17 C 0.4613(16) 1.0278(13) 1.0175(14) 0.065(7) Uani 0.42(3) 1 d P . 1
H17 H 0.4761 1.0849 1.025 0.085 Uiso 0.42(3) 1 calc PR B 1
C18 C 0.3556(3) 1.0034(3) 1.0065(4) 0.0489(10) Uani 0.58(3) 1 d P B 2
H18A H 0.3506 1.0594 1.0464 0.064 Uiso 0.58(3) 1 calc PR B 2
H18B H 0.313 0.9661 1.0601 0.064 Uiso 0.58(3) 1 calc PR B 2
C19 C 0.4614(9) 0.9736(8) 1.0168(7) 0.043(4) Uani 0.58(3) 1 d P . 2
H19 H 0.4736 0.9161 1.0234 0.056 Uiso 0.58(3) 1 calc PR B 2
C20 C 0.3648(2) 1.0801(2) 0.7753(4) 0.0337(7) Uani 1 1 d . . .
O3 O 0.43025(19) 1.06915(15) 0.6870(3) 0.0420(6) Uani 1 1 d D . .
O4 O 0.4708(3) 0.8258(3) 0.4046(4) 0.0800(12) Uani 1 1 d D . .
O5 O 0.5504(5) 0.7535(5) 0.1782(4) 0.150(3) Uani 1 1 d D . .
O6 O 0.5 1 0.4396(5) 0.0726(14) Uani 1 2 d SD . .
H41 H 0.4653 0.887 0.3818 0.094 Uiso 1 1 d D . .
H42 H 0.5036 0.7965 0.3242 0.094 Uiso 1 1 d D . .
H51 H 0.608 0.7121 0.1747 0.094 Uiso 1 1 d D . .
H52 H 0.5151 0.7523 0.0856 0.094 Uiso 1 1 d D . .
H6 H 0.4421 1.0143 0.5035 0.094 Uiso 1 1 d D . .

loop_
_atom_site_aniso_label
_atom_site_aniso_U_11
_atom_site_aniso_U_22
_atom_site_aniso_U_33
_atom_site_aniso_U_23
_atom_site_aniso_U_13
_atom_site_aniso_U_12
N1 0.0372(14) 0.0303(14) 0.0439(16) 0.0024(12) -0.0072(14) 0.0003(11)
C1 0.0435(18) 0.0322(16) 0.0408(18) -0.0037(15) -0.0016(16) 0.0003(14)
C2 0.0481(19) 0.0324(17) 0.064(3) 0.0012(18) 0.000(2) 0.0071(15)
C3 0.047(2) 0.0389(18) 0.063(2) 0.0086(19) 0.0003(19) 0.0087(16)
C4 0.0461(19) 0.0407(19) 0.061(2) 0.0056(18) -0.019(2) 0.0041(16)
C5 0.0403(15) 0.0304(14) 0.0347(16) -0.0023(13) -0.0012(16) -0.0009(14)
O1 0.0469(15) 0.0741(19) 0.0348(13) 0.0046(14) -0.0001(11) 0.0014(14)
N2 0.0365(14) 0.0356(14) 0.0322(14) -0.0032(12) 0.0011(12) -0.0025(12)
C6 0.0377(16) 0.0322(15) 0.0377(17) -0.0006(14) -0.0007(15) -0.0066(13)
C7 0.0430(18) 0.0362(17) 0.0423(18) -0.0010(15) -0.0081(16) -0.0012(14)
C8 0.0419(18) 0.0394(18) 0.046(2) -0.0043(16) -0.0124(17) -0.0024(15)
C9 0.055(2) 0.049(2) 0.068(3) 0.003(2) -0.011(2) -0.0097(19)
C10 0.074(3) 0.047(2) 0.098(4) 0.010(3) -0.020(3) -0.012(2)
C11 0.103(4) 0.047(3) 0.098(4) -0.019(3) -0.037(4) 0.013(3)
C12 0.091(4) 0.064(3) 0.076(3) -0.023(3) -0.013(3) 0.027(3)
C13 0.066(3) 0.055(2) 0.056(2) -0.009(2) -0.003(2) 0.009(2)
C14 0.0407(17) 0.0355(17) 0.0370(17) -0.0022(14) 0.0024(15) -0.0056(14)
O2 0.0446(15) 0.0458(15) 0.081(2) -0.0126(15) 0.0216(16) -0.0121(12)
N3 0.0366(14) 0.0313(14) 0.0480(17) -0.0052(13) 0.0083(13) -0.0036(11)
C15 0.0404(17) 0.0319(15) 0.0465(18) -0.0032(17) 0.0079(16) -0.0001(14)
C16 0.068(2) 0.0398(17) 0.0393(19) 0.0004(18) 0.0094(18) 0.0017(19)
C17 0.102(18) 0.043(12) 0.051(7) -0.002(6) -0.007(7) -0.002(8)
C18 0.068(2) 0.0398(17) 0.0393(19) 0.0004(18) 0.0094(18) 0.0017(19)
C19 0.062(7) 0.031(7) 0.035(4) 0.002(3) 0.000(3) 0.003(4)
C20 0.0328(15) 0.0322(16) 0.0360(17) -0.0031(14) -0.0005(13) -0.0013(13)
O3 0.0445(13) 0.0336(12) 0.0479(14) -0.0041(11) 0.0115(12) 0.0006(10)
O4 0.099(3) 0.090(3) 0.0515(18) -0.0057(19) 0.021(2) -0.028(2)
O5 0.167(5) 0.230(7) 0.053(2) -0.040(3) -0.035(3) 0.158(5)
O6 0.085(3) 0.082(3) 0.051(3) 0 0 0.017(3)

loop_
_atom_type_symbol
_atom_type_description
_atom_type_scat_dispersion_real
_atom_type_scat_dispersion_imag
_atom_type_scat_source
C C 0.0181 0.0091 'International Tables Vol C Tables 4.2.6.8 and 6.1.1.4'
O O 0.0492 0.0322 'International Tables Vol C Tables 4.2.6.8 and 6.1.1.4'
N N 0.0311 0.018 'International Tables Vol C Tables 4.2.6.8 and 6.1.1.4'
H H 0 0 'International Tables Vol C Tables 4.2.6.8 and 6.1.1.4'

loop_
_geom_angle_atom_site_label_1
_geom_angle_atom_site_label_2
_geom_angle_atom_site_label_3
_geom_angle
_geom_angle_site_symmetry_1
_geom_angle_site_symmetry_3
C20 N1 C4 128.4(3) 2_675 .
C20 N1 C1 118.5(3) 2_675 .
C4 N1 C1 112.5(3) . .
N1 C1 C5 110.3(3) . .
N1 C1 C2 103.2(3) . .
C5 C1 C2 111.7(3) . .
N1 C1 H1A 110.5 . .
C5 C1 H1A 110.5 . .
C2 C1 H1A 110.5 . .
C3 C2 C1 104.3(3) . .
C3 C2 H2A 110.9 . .
C1 C2 H2A 110.9 . .
C3 C2 H2B 110.9 . .
C1 C2 H2B 110.9 . .
H2A C2 H2B 108.9 . .
C2 C3 C4 103.6(3) . .
C2 C3 H3A 111 . .
C4 C3 H3A 111 . .
C2 C3 H3B 111.1 . .
C4 C3 H3B 111 . .
H3A C3 H3B 109 . .
N1 C4 C3 102.4(3) . .
N1 C4 H4A 111.3 . .
C3 C4 H4A 111.3 . .
N1 C4 H4B 111.3 . .
C3 C4 H4B 111.3 . .
H4A C4 H4B 109.2 . .
O1 C5 N2 121.5(3) . .
O1 C5 C1 121.4(3) . .
N2 C5 C1 117.2(3) . .
C5 N2 C6 121.0(3) . .
C5 N2 H2 119.5 . .
C6 N2 H2 119.5 . .
N2 C6 C14 114.6(3) . .
N2 C6 C7 110.5(3) . .
C14 C6 C7 112.1(3) . .
N2 C6 H6A 106.4 . .
C14 C6 H6A 106.4 . .
C7 C6 H6A 106.4 . .
C8 C7 C6 112.4(3) . .
C8 C7 H7A 109.1 . .
C6 C7 H7A 109.1 . .
C8 C7 H7B 109.1 . .
C6 C7 H7B 109.1 . .
H7A C7 H7B 107.9 . .
C13 C8 C9 117.6(4) . .
C13 C8 C7 121.7(4) . .
C9 C8 C7 120.7(4) . .
C10 C9 C8 121.3(5) . .
C10 C9 H9A 119.3 . .
C8 C9 H9A 119.3 . .
C9 C10 C11 120.7(5) . .
C9 C10 H10A 119.6 . .
C11 C10 H10A 119.6 . .
C10 C11 C12 119.8(5) . .
C10 C11 H11A 120.1 . .
C12 C11 H11A 120.1 . .
C13 C12 C11 119.3(6) . .
C13 C12 H12A 120.3 . .
C11 C12 H12A 120.3 . .
C12 C13 C8 121.2(5) . .
C12 C13 H13A 119.4 . .
C8 C13 H13A 119.4 . .
O2 C14 N3 122.3(3) . .
O2 C14 C6 118.9(3) . .
N3 C14 C6 118.8(3) . .
C14 N3 C15 121.4(3) . .
C14 N3 H3 119.3 . .
C15 N3 H3 119.3 . .
N3 C15 C20 108.5(3) . .
N3 C15 C16 110.5(3) . .
C20 C15 C16 110.2(3) . .
N3 C15 H15A 109.2 . .
C20 C15 H15A 109.2 . .
C16 C15 H15A 109.2 . .
C17 C16 C15 111.5(6) . .
C17 C16 H16A 109.3 . .
C15 C16 H16A 109.3 . .
C17 C16 H16B 109.3 . .
C15 C16 H16B 109.3 . .
H16A C16 H16B 108 . .
C17 C17 C16 124(2) 2_675 .
C17 C17 H17 117.9 2_675 .
C16 C17 H17 117.9 . .
C19 C19 H19 118.7 2_675 .
O3 C20 N1 120.7(3) . 2_675
O3 C20 C15 120.8(3) . .
N1 C20 C15 118.3(3) 2_675 .
H41 O4 H42 108.3 . .
H51 O5 H52 108.4 . .

loop_
_geom_bond_atom_site_label_1
_geom_bond_atom_site_label_2
_geom_bond_distance
_geom_bond_site_symmetry_2
N1 C20 1.336(4) 2_675
N1 C4 1.472(5) .
N1 C1 1.475(4) .
C1 C5 1.531(5) .
C1 C2 1.542(5) .
C1 H1A 0.98 .
C2 C3 1.518(6) .
C2 H2A 0.97 .
C2 H2B 0.97 .
C3 C4 1.532(5) .
C3 H3A 0.97 .
C3 H3B 0.97 .
C4 H4A 0.97 .
C4 H4B 0.97 .
C5 O1 1.235(4) .
C5 N2 1.332(5) .
N2 C6 1.451(4) .
N2 H2 0.86 .
C6 C14 1.532(5) .
C6 C7 1.533(5) .
C6 H6A 0.98 .
C7 C8 1.502(5) .
C7 H7A 0.97 .
C7 H7B 0.97 .
C8 C13 1.393(6) .
C8 C9 1.397(6) .
C9 C10 1.363(7) .
C9 H9A 0.93 .
C10 C11 1.362(9) .
C10 H10A 0.93 .
C11 C12 1.399(9) .
C11 H11A 0.93 .
C12 C13 1.377(6) .
C12 H12A 0.93 .
C13 H13A 0.93 .
C14 O2 1.226(5) .
C14 N3 1.329(5) .
N3 C15 1.458(4) .
N3 H3 0.86 .
C15 C20 1.522(5) .
C15 C16 1.565(5) .
C15 H15A 0.98 .
C16 C17 1.47(2) .
C16 H16A 0.97 .
C16 H16B 0.97 .
C17 C17 1.36(5) 2_675
C17 H17 0.93 .
C19 C19 1.33(2) 2_675
C19 H19 0.93 .
C20 O3 1.231(4) .
C20 N1 1.336(4) 2_675
O4 H41 1.000 .
O4 H42 1.002 .
O5 H51 1.015 .
O5 H52 1.006 .
O6 H6 1.015 .

loop_
_geom_hbond_atom_site_label_D
_geom_hbond_atom_site_label_H
_geom_hbond_atom_site_label_A
_geom_hbond_distance_DH
_geom_hbond_distance_HA
_geom_hbond_distance_DA
_geom_hbond_angle_DHA
_geom_hbond_site_symmetry_A
N2 H2 O4 0.86 2.04 2.869(5) 162.8 .
N3 H3 O3 0.86 2.29 3.118(4) 162.9 2_675
O4 H41 O6 1.000 1.9328 2.813(4) 145.3 .
O4 H42 O5 1.002 1.680 2.678(5) 173.8 .
O5 H51 O2 1.015 1.742 2.756(5) 176.6 3_566
O5 H52 O1 1.006 1.750 2.744(4) 168.9 1_554
O6 H6 O3 1.015 1.970 2.777(5) 134.5 .

loop_
_geom_torsion_atom_site_label_1
_geom_torsion_atom_site_label_2
_geom_torsion_atom_site_label_3
_geom_torsion_atom_site_label_4
_geom_torsion
_geom_torsion_site_symmetry_1
_geom_torsion_site_symmetry_3
_geom_torsion_site_symmetry_4
C20 N1 C1 C5 -65.3(4) 2_675 . .
C4 N1 C1 C5 123.0(3) . . .
C20 N1 C1 C2 175.3(3) 2_675 . .
C4 N1 C1 C2 3.6(4) . . .
N1 C1 C2 C3 -25.2(4) . . .
C5 C1 C2 C3 -143.6(3) . . .
C1 C2 C3 C4 37.2(5) . . .
C20 N1 C4 C3 -151.5(4) 2_675 . .
C1 N1 C4 C3 19.1(4) . . .
C2 C3 C4 N1 -34.2(4) . . .
N1 C1 C5 O1 -62.5(5) . . .
C2 C1 C5 O1 51.7(5) . . .
N1 C1 C5 N2 117.2(3) . . .
C2 C1 C5 N2 -128.7(3) . . .
O1 C5 N2 C6 -0.5(5) . . .
C1 C5 N2 C6 179.9(3) . . .
C5 N2 C6 C14 77.5(4) . . .
C5 N2 C6 C7 -154.8(3) . . .
N2 C6 C7 C8 68.1(4) . . .
C14 C6 C7 C8 -162.8(3) . . .
C6 C7 C8 C13 -96.9(4) . . .
C6 C7 C8 C9 81.6(5) . . .
C13 C8 C9 C10 0.0(7) . . .
C7 C8 C9 C10 -178.5(5) . . .
C8 C9 C10 C11 -0.7(8) . . .
C9 C10 C11 C12 0.8(8) . . .
C10 C11 C12 C13 -0.1(8) . . .
C11 C12 C13 C8 -0.7(8) . . .
C9 C8 C13 C12 0.8(7) . . .
C7 C8 C13 C12 179.2(5) . . .
N2 C6 C14 O2 -168.7(4) . . .
C7 C6 C14 O2 64.4(5) . . .
N2 C6 C14 N3 9.9(5) . . .
C7 C6 C14 N3 -117.0(4) . . .
O2 C14 N3 C15 6.9(6) . . .
C6 C14 N3 C15 -171.7(3) . . .
C14 N3 C15 C20 -149.2(3) . . .
C14 N3 C15 C16 89.8(4) . . .
N3 C15 C16 C17 81.9(10) . . .
C20 C15 C16 C17 -38.0(10) . . .
C15 C16 C17 C17 -93.7(7) . . 2_675
N3 C15 C20 O3 -13.4(4) . . .
C16 C15 C20 O3 107.8(4) . . .
N3 C15 C20 N1 172.0(3) . . 2_675
C16 C15 C20 N1 -66.8(4) . . 2_675
C16 C17 C17 C16 170.0(14) . 2_675 2_675
C18 C19 C19 C18 -171.1(8) . 2_675 2_675
C15 C20 N1 C1 174.4(3) . 2_675 2_675
N3 C15 C18 C19 45.6(6) . . .
C15 C18 C19 C19 92.4(4) . . 2_675
